data_7702310
loop_
_publ_author_name
'Brechin, Euan K.'
'Gilby, Liam M.'
'Gould, Robert O.'
'Harris, Steven G.'
'Parsons, Simon'
'Winpenny, Richard E. P.'

_publ_section_title
;
 Heterobimetallic nickel--sodium and cobalt--sodium complexes of
 pyridonate ligands
;
_journal_issue 16
_journal_name_full 'Journal of the Chemical Society, Dalton Transactions'
_journal_page_first 2657
_journal_paper_doi 10.1039/a803442g
_journal_year 1998
_chemical_formula_sum 'C84 H86 N14 Na4 Ni4 O14'
_chemical_formula_weight 1842.47
_space_group_IT_number 2
_space_group_name_Hall '-P 1'
_space_group_name_H-M_alt 'P -1'
_symmetry_cell_setting triclinic
_symmetry_space_group_name_H-M 'P -1'
_atom_sites_solution_hydrogens geom
_atom_sites_solution_primary direct
_atom_sites_solution_secondary difmap
_audit_creation_method SHELXL
_cell_angle_alpha 109.90(2)
_cell_angle_beta 100.46(2)
_cell_angle_gamma 107.50(2)
_cell_formula_units_Z 1
_cell_length_a 10.818(4)
_cell_length_b 14.336(5)
_cell_length_c 16.281(6)
_cell_measurement_reflns_used 28
_cell_measurement_temperature 150.0(2)
_cell_measurement_theta_max 22
_cell_measurement_theta_min 10
_cell_volume 2147.8(15)
_computing_structure_refinement 'SHELXL-93 (Sheldrick, 1993)'
_computing_structure_solution 'SHELXS-86 (Sheldrick, 1990)'
_diffrn_ambient_temperature 150.0(2)
_diffrn_measurement_method Omega-theta
_diffrn_radiation_monochromator graphite
_diffrn_radiation_source 'fine-focus sealed tube'
_diffrn_radiation_type CuK\a
_diffrn_radiation_wavelength 1.54184
_diffrn_reflns_av_R_equivalents 0.0659
_diffrn_reflns_av_sigmaI/netI 0.0443
_diffrn_reflns_limit_h_max 11
_diffrn_reflns_limit_h_min -12
_diffrn_reflns_limit_k_max 13
_diffrn_reflns_limit_k_min -16
_diffrn_reflns_limit_l_max 18
_diffrn_reflns_limit_l_min -14
_diffrn_reflns_number 6659
_diffrn_reflns_theta_max 59.99
_diffrn_reflns_theta_min 3.04
_exptl_absorpt_coefficient_mu 1.764
_exptl_absorpt_correction_T_max 1.000
_exptl_absorpt_correction_T_min 0.368
_exptl_absorpt_correction_type DIFABS
_exptl_crystal_colour Green
_exptl_crystal_density_diffrn 1.424
_exptl_crystal_description plate
_exptl_crystal_F_000 956
_exptl_crystal_size_max 0.39
_exptl_crystal_size_mid 0.35
_exptl_crystal_size_min 0.12
_refine_diff_density_max 0.403
_refine_diff_density_min -0.443
_refine_diff_density_rms 0.078
_refine_ls_extinction_method none
_refine_ls_goodness_of_fit_all 1.010
_refine_ls_goodness_of_fit_obs 1.061
_refine_ls_matrix_type full
_refine_ls_number_parameters 541
_refine_ls_number_reflns 6244
_refine_ls_number_restraints 0
_refine_ls_restrained_S_all 1.013
_refine_ls_restrained_S_obs 1.061
_refine_ls_R_factor_all 0.0732
_refine_ls_R_factor_obs 0.0509
_refine_ls_shift/esd_max -0.001
_refine_ls_shift/esd_mean 0.000
_refine_ls_structure_factor_coef Fsqd
_refine_ls_weighting_details 'w=1/[\s^2^(Fo^2^)+(0.0962P)^2^+0.0000P] where P=(Fo^2^+2Fc^2^)/3'
_refine_ls_weighting_scheme calc
_refine_ls_wR_factor_all 0.1444
_refine_ls_wR_factor_obs 0.1298
_reflns_number_observed 4721
_reflns_number_total 6251
_reflns_observed_criterion >2sigma(I)
_cod_data_source_file g803442.txt
_cod_data_source_block myoung
_cod_depositor_comments
;
The following automatic conversions were performed:

data item '_symmetry_cell_setting' value 'Triclinic' was changed to
'triclinic' in accordance with the
/home/saulius/struct/COD-crude-data/automatic-downloads/DataCite-retrospective/RSC/depositions/lib/dictionaries/cif_core.dic
dictionary named 'cif_core.dic' version 2.4.2 last updated on
2011-04-26.

data item '_refine_ls_weighting_scheme' value 'calc
w=1/[\s^2^(Fo^2^)+(0.0962P)^2^+0.0000P] where P=(Fo^2^+2Fc^2^)/3' was
changed to 'calc'. A new data item '_refine_ls_weighting_details' was
created with the value set to
'w=1/[\s^2^(Fo^2^)+(0.0962P)^2^+0.0000P] where P=(Fo^2^+2Fc^2^)/3'.

Automatic conversion script
Id: cif_fix_values 6909 2019-04-08 15:41:33Z antanas 
;
_cod_original_cell_volume 2147.8(13)
_cod_original_sg_symbol_H-M P-1
_cod_database_code 7702310

loop_
_symmetry_equiv_pos_as_xyz
'x, y, z'
'-x, -y, -z'

loop_
_atom_site_aniso_label
_atom_site_aniso_U_11
_atom_site_aniso_U_22
_atom_site_aniso_U_33
_atom_site_aniso_U_23
_atom_site_aniso_U_13
_atom_site_aniso_U_12
Ni1 0.0239(4) 0.0263(4) 0.0225(3) 0.0108(3) 0.0070(3) 0.0093(3)
Ni2 0.0248(4) 0.0232(4) 0.0280(4) 0.0083(3) 0.0088(3) 0.0087(3)
Na1 0.0270(8) 0.0290(8) 0.0264(8) 0.0116(7) 0.0080(7) 0.0128(7)
Na2 0.0269(8) 0.0224(8) 0.0236(7) 0.0097(6) 0.0071(6) 0.0086(6)
N1R 0.030(2) 0.033(2) 0.026(2) 0.010(2) 0.0077(15) 0.014(2)
C21 0.027(2) 0.029(2) 0.027(2) 0.009(2) -0.004(2) 0.010(2)
O1R 0.0302(15) 0.030(2) 0.028(2) 0.0145(13) 0.0086(12) 0.0099(12)
C31 0.044(3) 0.029(3) 0.047(3) 0.013(2) -0.003(2) 0.008(2)
C41 0.060(3) 0.030(3) 0.051(3) -0.004(2) -0.010(3) 0.018(2)
C51 0.050(3) 0.052(3) 0.035(3) 0.001(2) 0.004(2) 0.026(3)
C61 0.040(2) 0.045(3) 0.027(2) 0.006(2) 0.008(2) 0.024(2)
C1 0.068(3) 0.075(4) 0.036(3) 0.021(3) 0.033(3) 0.034(3)
N2R 0.027(2) 0.034(2) 0.024(2) 0.013(2) 0.0091(15) 0.012(2)
C22 0.028(2) 0.028(2) 0.024(2) 0.010(2) 0.011(2) 0.012(2)
O2R 0.0260(14) 0.033(2) 0.0315(15) 0.0188(13) 0.0100(12) 0.0118(12)
C32 0.026(2) 0.030(2) 0.032(2) 0.012(2) 0.007(2) 0.013(2)
C42 0.030(2) 0.032(2) 0.038(2) 0.014(2) 0.016(2) 0.011(2)
C52 0.042(3) 0.032(2) 0.031(2) 0.016(2) 0.020(2) 0.015(2)
C62 0.037(2) 0.029(2) 0.026(2) 0.012(2) 0.012(2) 0.016(2)
C2 0.047(3) 0.046(3) 0.032(2) 0.023(2) 0.011(2) 0.018(2)
N3R 0.024(2) 0.027(2) 0.022(2) 0.0095(15) 0.0052(14) 0.0111(14)
C23 0.028(2) 0.027(2) 0.027(2) 0.014(2) 0.010(2) 0.011(2)
O3R 0.0267(14) 0.030(2) 0.0259(14) 0.0111(12) 0.0052(12) 0.0107(12)
C33 0.036(2) 0.041(3) 0.034(2) 0.017(2) 0.014(2) 0.021(2)
C43 0.038(3) 0.055(3) 0.049(3) 0.023(3) 0.011(2) 0.029(2)
C53 0.032(2) 0.055(3) 0.038(3) 0.009(2) -0.006(2) 0.019(2)
C63 0.032(2) 0.039(3) 0.030(2) 0.014(2) 0.006(2) 0.015(2)
C3 0.044(3) 0.051(3) 0.031(2) -0.003(2) -0.013(2) 0.019(2)
N4R 0.027(2) 0.029(2) 0.030(2) 0.008(2) 0.0055(15) 0.009(2)
C24 0.025(2) 0.028(2) 0.033(2) 0.010(2) 0.006(2) 0.008(2)
O4R 0.0263(15) 0.031(2) 0.033(2) 0.0023(13) 0.0084(13) 0.0075(13)
C34 0.033(2) 0.039(3) 0.038(2) 0.015(2) 0.014(2) 0.017(2)
C44 0.024(2) 0.048(3) 0.056(3) 0.025(3) 0.012(2) 0.012(2)
C54 0.025(2) 0.038(3) 0.046(3) 0.013(2) 0.000(2) 0.001(2)
C64 0.034(2) 0.031(2) 0.038(2) 0.012(2) 0.006(2) 0.008(2)
C4 0.043(3) 0.040(3) 0.040(3) -0.002(2) 0.003(2) 0.009(2)
N5R 0.035(2) 0.031(2) 0.034(2) 0.019(2) 0.021(2) 0.017(2)
C25 0.031(2) 0.032(2) 0.028(2) 0.013(2) 0.016(2) 0.015(2)
O5R 0.0255(14) 0.0205(15) 0.0322(15) 0.0114(12) 0.0102(12) 0.0090(11)
C35 0.045(3) 0.049(3) 0.039(3) 0.019(2) 0.013(2) 0.029(2)
C45 0.062(3) 0.061(4) 0.050(3) 0.036(3) 0.025(3) 0.040(3)
C55 0.078(4) 0.037(3) 0.053(3) 0.028(2) 0.038(3) 0.036(3)
C65 0.056(3) 0.028(2) 0.041(3) 0.021(2) 0.034(2) 0.020(2)
C5 0.058(3) 0.026(2) 0.057(3) 0.018(2) 0.026(3) 0.009(2)
N6R 0.028(2) 0.028(2) 0.032(2) 0.010(2) 0.007(2) 0.0124(15)
C26 0.023(2) 0.025(2) 0.026(2) 0.010(2) 0.001(2) 0.008(2)
O6R 0.0317(15) 0.028(2) 0.036(2) 0.0123(13) 0.0087(13) 0.0127(13)
C36 0.041(2) 0.036(3) 0.035(2) 0.020(2) 0.004(2) 0.013(2)
C46 0.047(3) 0.052(3) 0.040(3) 0.029(2) 0.016(2) 0.017(2)
C56 0.056(3) 0.057(3) 0.037(3) 0.023(2) 0.025(2) 0.030(3)
C66 0.038(2) 0.036(3) 0.032(2) 0.011(2) 0.010(2) 0.018(2)
C6 0.079(4) 0.039(3) 0.056(3) 0.020(3) 0.035(3) 0.036(3)
N7R 0.024(2) 0.030(2) 0.032(2) 0.016(2) 0.0120(15) 0.0114(15)
C27 0.022(2) 0.026(2) 0.032(2) 0.017(2) 0.007(2) 0.011(2)
O7R 0.0192(13) 0.0275(15) 0.0285(14) 0.0147(12) 0.0099(11) 0.0088(11)
C37 0.031(2) 0.028(2) 0.030(2) 0.017(2) 0.011(2) 0.014(2)
C47 0.034(2) 0.035(2) 0.036(2) 0.022(2) 0.019(2) 0.017(2)
C57 0.024(2) 0.029(2) 0.049(3) 0.022(2) 0.014(2) 0.010(2)
C67 0.020(2) 0.027(2) 0.041(2) 0.016(2) 0.009(2) 0.009(2)
C7 0.026(2) 0.040(3) 0.045(3) 0.016(2) 0.008(2) 0.009(2)

loop_
_atom_site_label
_atom_site_type_symbol
_atom_site_fract_x
_atom_site_fract_y
_atom_site_fract_z
_atom_site_U_iso_or_equiv
_atom_site_thermal_displace_type
_atom_site_occupancy
_atom_site_calc_flag
_atom_site_refinement_flags
Ni1 Ni 0.69904(6) -0.00086(5) 0.75892(4) 0.0243(2) Uani 1 d .
Ni2 Ni 0.53548(6) 0.34605(5) 0.66804(4) 0.0261(2) Uani 1 d .
Na1 Na 0.55986(15) 0.08809(12) 0.61980(10) 0.0271(4) Uani 1 d .
Na2 Na 0.41736(14) 0.16520(11) 0.46050(10) 0.0247(3) Uani 1 d .
N1R N 0.7174(3) 0.1429(3) 0.8548(2) 0.0300(8) Uani 1 d .
C21 C 0.7828(4) 0.1996(3) 0.8136(3) 0.0304(9) Uani 1 d .
O1R O 0.7831(3) 0.1381(2) 0.7330(2) 0.0295(6) Uani 1 d .
C31 C 0.8439(5) 0.3133(4) 0.8575(3) 0.0455(12) Uani 1 d .
H31 H 0.8916(5) 0.3541(4) 0.8294(3) 0.055 Uiso 1 calc R
C41 C 0.8318(6) 0.3628(4) 0.9426(4) 0.057(2) Uani 1 d .
H41 H 0.8713(6) 0.4393(4) 0.9740(4) 0.069 Uiso 1 calc R
C51 C 0.7624(5) 0.3024(4) 0.9831(3) 0.0508(13) Uani 1 d .
H51 H 0.7533(5) 0.3372(4) 1.0415(3) 0.061 Uiso 1 calc R
C61 C 0.7080(5) 0.1938(4) 0.9389(3) 0.0384(11) Uani 1 d .
C1 C 0.6339(6) 0.1207(5) 0.9774(3) 0.0564(14) Uani 1 d .
H1A H 0.6846(6) 0.0772(5) 0.9874(3) 0.085 Uiso 1 d R
H1B H 0.5422(6) 0.0731(5) 0.9338(3) 0.085 Uiso 1 d R
H1C H 0.6265(6) 0.1642(5) 1.0361(3) 0.085 Uiso 1 d R
N2R N 0.5383(3) -0.1184(3) 0.7682(2) 0.0279(8) Uani 1 d .
C22 C 0.4500(4) -0.1188(3) 0.6975(3) 0.0262(9) Uani 1 d .
O2R O 0.5059(3) -0.0545(2) 0.6626(2) 0.0285(6) Uani 1 d .
C32 C 0.3099(4) -0.1879(3) 0.6655(3) 0.0292(9) Uani 1 d .
H32 H 0.2461(4) -0.1869(3) 0.6177(3) 0.035 Uiso 1 calc R
C42 C 0.2698(4) -0.2565(3) 0.7064(3) 0.0329(10) Uani 1 d .
H42 H 0.1768(4) -0.3047(3) 0.6856(3) 0.040 Uiso 1 calc R
C52 C 0.3622(4) -0.2568(3) 0.7772(3) 0.0329(10) Uani 1 d .
H52 H 0.3333(4) -0.3048(3) 0.8047(3) 0.040 Uiso 1 calc R
C62 C 0.4969(4) -0.1862(3) 0.8072(3) 0.0294(9) Uani 1 d .
C2 C 0.6042(5) -0.1781(4) 0.8849(3) 0.0397(11) Uani 1 d .
H2A H 0.5686(5) -0.2394(4) 0.9001(3) 0.060 Uiso 1 d R
H2B H 0.6288(5) -0.1107(4) 0.9389(3) 0.060 Uiso 1 d R
H2C H 0.6853(5) -0.1790(4) 0.8664(3) 0.060 Uiso 1 d R
N3R N 0.8823(3) -0.0079(3) 0.8124(2) 0.0247(7) Uani 1 d .
C23 C 0.8575(4) -0.0950(3) 0.7346(3) 0.0263(9) Uani 1 d .
O3R O 0.7487(3) -0.1205(2) 0.6700(2) 0.0281(6) Uani 1 d .
C33 C 0.9483(4) -0.1484(4) 0.7310(3) 0.0348(10) Uani 1 d .
H33 H 0.9299(4) -0.2122(4) 0.6786(3) 0.042 Uiso 1 calc R
C43 C 1.0637(5) -0.1056(4) 0.8052(3) 0.0449(12) Uani 1 d .
H43 H 1.1260(5) -0.1403(4) 0.8042(3) 0.054 Uiso 1 calc R
C53 C 1.0906(5) -0.0126(4) 0.8814(3) 0.0470(13) Uani 1 d .
H53 H 1.1725(5) 0.0184(4) 0.9315(3) 0.056 Uiso 1 calc R
C63 C 0.9960(4) 0.0347(4) 0.8836(3) 0.0340(10) Uani 1 d .
C3 C 1.0185(5) 0.1360(4) 0.9639(3) 0.0511(14) Uani 1 d .
H3A H 1.0311(5) 0.1951(4) 0.9447(3) 0.077 Uiso 1 d R
H3B H 1.1002(5) 0.1545(4) 1.0137(3) 0.077 Uiso 1 d R
H3C H 0.9390(5) 0.1245(4) 0.9858(3) 0.077 Uiso 1 d R
N4R N 0.7453(3) 0.4206(3) 0.7038(2) 0.0307(8) Uani 1 d .
C24 C 0.7459(4) 0.3519(3) 0.6225(3) 0.0307(9) Uani 1 d .
O4R O 0.6274(3) 0.2769(2) 0.5699(2) 0.0346(7) Uani 1 d .
C34 C 0.8699(4) 0.3661(4) 0.6023(3) 0.0355(10) Uani 1 d .
H34 H 0.8725(4) 0.3179(4) 0.5463(3) 0.043 Uiso 1 calc R
C44 C 0.9860(4) 0.4505(4) 0.6648(3) 0.0424(11) Uani 1 d .
H44 H 1.0703(4) 0.4610(4) 0.6523(3) 0.051 Uiso 1 calc R
C54 C 0.9824(4) 0.5216(4) 0.7469(3) 0.0423(11) Uani 1 d .
H54 H 1.0631(4) 0.5812(4) 0.7897(3) 0.051 Uiso 1 calc R
C64 C 0.8590(4) 0.5040(4) 0.7653(3) 0.0372(10) Uani 1 d .
C4 C 0.8461(5) 0.5759(4) 0.8525(3) 0.0501(13) Uani 1 d .
H4A H 0.8242(5) 0.6338(4) 0.8431(3) 0.075 Uiso 1 d R
H4B H 0.9326(5) 0.6072(4) 0.9024(3) 0.075 Uiso 1 d R
H4C H 0.7731(5) 0.5335(4) 0.8688(3) 0.075 Uiso 1 d R
N5R N 0.4699(3) 0.4436(3) 0.6176(2) 0.0293(8) Uani 1 d .
C25 C 0.3478(4) 0.3630(3) 0.5674(3) 0.0284(9) Uani 1 d .
O5R O 0.3394(3) 0.2701(2) 0.5683(2) 0.0258(6) Uani 1 d .
C35 C 0.2409(5) 0.3813(4) 0.5211(3) 0.0414(11) Uani 1 d .
H35 H 0.1528(5) 0.3252(4) 0.4880(3) 0.050 Uiso 1 calc R
C45 C 0.2681(6) 0.4836(4) 0.5252(4) 0.0487(13) Uani 1 d .
H45 H 0.1981(6) 0.4982(4) 0.4940(4) 0.058 Uiso 1 calc R
C55 C 0.3972(6) 0.5656(4) 0.5746(3) 0.0467(13) Uani 1 d .
H55 H 0.4164(6) 0.6354(4) 0.5762(3) 0.056 Uiso 1 calc R
C65 C 0.4964(5) 0.5438(3) 0.6210(3) 0.0363(11) Uani 1 d .
C5 C 0.6366(5) 0.6277(4) 0.6787(4) 0.0476(13) Uani 1 d .
H5A H 0.6468(5) 0.6946(4) 0.6719(4) 0.071 Uiso 1 d R
H5B H 0.7051(5) 0.6021(4) 0.6585(4) 0.071 Uiso 1 d R
H5C H 0.6497(5) 0.6410(4) 0.7435(4) 0.071 Uiso 1 d R
N6R N 0.4675(3) 0.3621(3) 0.7823(2) 0.0297(8) Uani 1 d .
C26 C 0.4687(4) 0.2651(3) 0.7754(3) 0.0260(9) Uani 1 d .
O6R O 0.5182(3) 0.2222(2) 0.7126(2) 0.0320(7) Uani 1 d .
C36 C 0.4154(5) 0.2180(4) 0.8309(3) 0.0378(10) Uani 1 d .
H36 H 0.4158(5) 0.1502(4) 0.8259(3) 0.045 Uiso 1 calc R
C46 C 0.3629(5) 0.2727(4) 0.8922(3) 0.0432(11) Uani 1 d .
H46 H 0.3261(5) 0.2423(4) 0.9303(3) 0.052 Uiso 1 calc R
C56 C 0.3627(5) 0.3728(4) 0.8994(3) 0.0453(12) Uani 1 d .
H56 H 0.3272(5) 0.4111(4) 0.9425(3) 0.054 Uiso 1 calc R
C66 C 0.4151(4) 0.4147(4) 0.8425(3) 0.0357(10) Uani 1 d .
C6 C 0.4156(6) 0.5196(4) 0.8428(4) 0.0531(14) Uani 1 d .
H6A H 0.3916(6) 0.5575(4) 0.8961(4) 0.080 Uiso 1 d R
H6B H 0.3486(6) 0.5055(4) 0.7860(4) 0.080 Uiso 1 d R
H6C H 0.5068(6) 0.5643(4) 0.8464(4) 0.080 Uiso 1 d R
N7R N 0.8614(3) 0.0997(3) 0.5764(2) 0.0271(7) Uani 1 d .
H7R H 0.8461(3) 0.1182(3) 0.6298(2) 0.033 Uiso 1 calc R
C27 C 0.7539(4) 0.0261(3) 0.5001(3) 0.0253(9) Uani 1 d .
O7R O 0.6378(2) -0.0127(2) 0.5096(2) 0.0240(6) Uani 1 d .
C37 C 0.7810(4) -0.0020(3) 0.4148(3) 0.0274(9) Uani 1 d .
H37 H 0.7101(4) -0.0535(3) 0.3594(3) 0.033 Uiso 1 calc R
C47 C 0.9102(4) 0.0457(3) 0.4131(3) 0.0306(9) Uani 1 d .
H47 H 0.9278(4) 0.0276(3) 0.3558(3) 0.037 Uiso 1 calc R
C57 C 1.0169(4) 0.1205(3) 0.4940(3) 0.0320(10) Uani 1 d .
H57 H 1.1060(4) 0.1524(3) 0.4914(3) 0.038 Uiso 1 calc R
C67 C 0.9924(4) 0.1472(3) 0.5761(3) 0.0289(9) Uani 1 d .
C7 C 1.0950(4) 0.2239(4) 0.6678(3) 0.0395(11) Uani 1 d .
H7A H 1.0973(4) 0.1872(4) 0.7086(3) 0.059 Uiso 1 d R
H7B H 1.0699(4) 0.2852(4) 0.6944(3) 0.059 Uiso 1 d R
H7C H 1.1854(4) 0.2499(4) 0.6606(3) 0.059 Uiso 1 d R

loop_
_atom_type_symbol
_atom_type_description
_atom_type_scat_dispersion_real
_atom_type_scat_dispersion_imag
_atom_type_scat_source
C C 0.0181 0.0091 'International Tables Vol C Tables 4.2.6.8 and 6.1.1.4'
H H 0.0000 0.0000 'International Tables Vol C Tables 4.2.6.8 and 6.1.1.4'
N N 0.0311 0.0180 'International Tables Vol C Tables 4.2.6.8 and 6.1.1.4'
O O 0.0492 0.0322 'International Tables Vol C Tables 4.2.6.8 and 6.1.1.4'
Ni Ni -3.0029 0.5091 'International Tables Vol C Tables 4.2.6.8 and 6.1.1.4'
Na Na 0.1353 0.1239 'International Tables Vol C Tables 4.2.6.8 and 6.1.1.4'

loop_
_geom_angle_atom_site_label_1
_geom_angle_atom_site_label_2
_geom_angle_atom_site_label_3
_geom_angle
_geom_angle_site_symmetry_1
_geom_angle_site_symmetry_3
N1R Ni1 N3R 101.33(13) . .
N1R Ni1 N2R 105.25(13) . .
N3R Ni1 N2R 109.91(13) . .
N1R Ni1 O2R 102.72(12) . .
N3R Ni1 O2R 155.94(12) . .
N2R Ni1 O2R 64.00(12) . .
N1R Ni1 O3R 161.27(12) . .
N3R Ni1 O3R 64.01(12) . .
N2R Ni1 O3R 91.30(12) . .
O2R Ni1 O3R 92.30(11) . .
N1R Ni1 O1R 63.73(13) . .
N3R Ni1 O1R 96.78(12) . .
N2R Ni1 O1R 152.95(12) . .
O2R Ni1 O1R 93.25(11) . .
O3R Ni1 O1R 104.77(11) . .
N4R Ni2 N5R 101.93(14) . .
N4R Ni2 N6R 112.80(14) . .
N5R Ni2 N6R 103.59(13) . .
N4R Ni2 O6R 100.83(13) . .
N5R Ni2 O6R 156.99(12) . .
N6R Ni2 O6R 64.03(12) . .
N4R Ni2 O5R 150.31(12) . .
N5R Ni2 O5R 64.06(12) . .
N6R Ni2 O5R 96.35(12) . .
O6R Ni2 O5R 96.84(11) . .
N4R Ni2 O4R 63.89(12) . .
N5R Ni2 O4R 102.73(12) . .
N6R Ni2 O4R 153.52(13) . .
O6R Ni2 O4R 90.22(12) . .
O5R Ni2 O4R 92.56(11) . .
O6R Na1 O2R 109.58(12) . .
O6R Na1 O7R 162.87(12) . .
O2R Na1 O7R 87.14(11) . .
O6R Na1 O7R 99.38(11) . 2_656
O2R Na1 O7R 97.08(11) . 2_656
O7R Na1 O7R 81.58(10) . 2_656
O6R Na1 O1R 93.20(11) . .
O2R Na1 O1R 79.85(11) . .
O7R Na1 O1R 85.98(10) . .
O7R Na1 O1R 167.34(11) 2_656 .
O3R Na2 O4R 151.37(13) 2_656 .
O3R Na2 O7R 105.42(11) 2_656 2_656
O4R Na2 O7R 102.47(12) . 2_656
O3R Na2 O5R 98.73(11) 2_656 .
O4R Na2 O5R 82.84(11) . .
O7R Na2 O5R 99.39(10) 2_656 .
O3R Na2 O2R 78.29(10) 2_656 2_656
O4R Na2 O2R 99.12(11) . 2_656
O7R Na2 O2R 82.79(10) 2_656 2_656
O5R Na2 O2R 176.72(11) . 2_656
C21 N1R C61 120.6(4) . .
C21 N1R Ni1 93.0(2) . .
C61 N1R Ni1 145.2(3) . .
O1R C21 N1R 112.9(4) . .
O1R C21 C31 126.5(4) . .
N1R C21 C31 120.6(4) . .
C21 O1R Ni1 89.6(2) . .
C21 O1R Na1 107.1(2) . .
Ni1 O1R Na1 90.66(11) . .
C41 C31 C21 117.4(5) . .
C31 C41 C51 120.8(5) . .
C61 C51 C41 119.5(5) . .
C51 C61 N1R 121.1(5) . .
C51 C61 C1 123.8(4) . .
N1R C61 C1 115.1(4) . .
C62 N2R C22 121.1(4) . .
C62 N2R Ni1 148.5(3) . .
C22 N2R Ni1 90.3(2) . .
O2R C22 N2R 114.3(3) . .
O2R C22 C32 125.3(4) . .
N2R C22 C32 120.4(4) . .
C22 O2R Ni1 91.3(2) . .
C22 O2R Na1 160.9(2) . .
Ni1 O2R Na1 96.22(11) . .
C22 O2R Na2 105.1(2) . 2_656
Ni1 O2R Na2 89.21(10) . 2_656
Na1 O2R Na2 92.49(10) . 2_656
C42 C32 C22 117.5(4) . .
C32 C42 C52 121.3(4) . .
C62 C52 C42 118.9(4) . .
N2R C62 C52 120.7(4) . .
N2R C62 C2 116.1(4) . .
C52 C62 C2 123.1(4) . .
C63 N3R C23 121.9(3) . .
C63 N3R Ni1 147.0(3) . .
C23 N3R Ni1 91.1(2) . .
O3R C23 N3R 113.9(3) . .
O3R C23 C33 126.6(4) . .
N3R C23 C33 119.5(4) . .
C23 O3R Ni1 90.7(2) . .
C23 O3R Na2 169.3(2) . 2_656
Ni1 O3R Na2 96.79(11) . 2_656
C43 C33 C23 118.2(4) . .
C33 C43 C53 120.8(4) . .
C43 C53 C63 119.0(4) . .
N3R C63 C53 120.3(4) . .
N3R C63 C3 117.7(4) . .
C53 C63 C3 121.9(4) . .
C64 N4R C24 122.0(4) . .
C64 N4R Ni2 146.0(3) . .
C24 N4R Ni2 91.7(2) . .
O4R C24 N4R 114.5(3) . .
O4R C24 C34 125.9(4) . .
N4R C24 C34 119.6(4) . .
C24 O4R Ni2 89.8(2) . .
C24 O4R Na2 168.4(3) . .
Ni2 O4R Na2 91.93(11) . .
C44 C34 C24 118.6(4) . .
C34 C44 C54 120.8(4) . .
C64 C54 C44 119.0(4) . .
N4R C64 C54 120.0(4) . .
N4R C64 C4 117.5(4) . .
C54 C64 C4 122.5(4) . .
C25 N5R C65 121.0(4) . .
C25 N5R Ni2 91.4(2) . .
C65 N5R Ni2 147.4(3) . .
O5R C25 N5R 113.8(4) . .
O5R C25 C35 125.2(4) . .
N5R C25 C35 120.9(4) . .
C25 O5R Ni2 90.3(2) . .
C25 O5R Na2 116.4(2) . .
Ni2 O5R Na2 91.22(10) . .
C45 C35 C25 117.8(5) . .
C35 C45 C55 120.6(5) . .
C65 C55 C45 119.0(4) . .
N5R C65 C55 120.6(4) . .
N5R C65 C5 116.6(4) . .
C55 C65 C5 122.8(4) . .
C66 N6R C26 120.5(4) . .
C66 N6R Ni2 148.3(3) . .
C26 N6R Ni2 90.5(2) . .
O6R C26 N6R 113.8(3) . .
O6R C26 C36 125.4(4) . .
N6R C26 C36 120.8(4) . .
C26 O6R Ni2 91.4(2) . .
C26 O6R Na1 154.5(3) . .
Ni2 O6R Na1 112.71(13) . .
C46 C36 C26 118.1(4) . .
C36 C46 C56 120.8(4) . .
C66 C56 C46 118.5(4) . .
N6R C66 C56 121.2(4) . .
N6R C66 C6 116.1(4) . .
C56 C66 C6 122.6(4) . .
C27 N7R C67 124.7(4) . .
O7R C27 N7R 118.6(3) . .
O7R C27 C37 124.7(4) . .
N7R C27 C37 116.6(3) . .
C27 O7R Na2 119.3(2) . 2_656
C27 O7R Na1 123.1(2) . .
Na2 O7R Na1 97.51(11) 2_656 .
C27 O7R Na1 118.3(2) . 2_656
Na2 O7R Na1 94.32(11) 2_656 2_656
Na1 O7R Na1 98.42(10) . 2_656
C47 C37 C27 119.5(4) . .
C37 C47 C57 121.4(4) . .
C67 C57 C47 119.7(4) . .
C57 C67 N7R 118.2(4) . .
C57 C67 C7 126.1(4) . .
N7R C67 C7 115.7(4) . .

loop_
_geom_bond_atom_site_label_1
_geom_bond_atom_site_label_2
_geom_bond_distance
_geom_bond_site_symmetry_2
Ni1 N1R 2.043(3) .
Ni1 N3R 2.061(3) .
Ni1 N2R 2.096(3) .
Ni1 O2R 2.107(3) .
Ni1 O3R 2.114(3) .
Ni1 O1R 2.144(3) .
Ni2 N4R 2.067(3) .
Ni2 N5R 2.074(3) .
Ni2 N6R 2.088(3) .
Ni2 O6R 2.108(3) .
Ni2 O5R 2.117(3) .
Ni2 O4R 2.149(3) .
Na1 O6R 2.230(3) .
Na1 O2R 2.325(3) .
Na1 O7R 2.352(3) .
Na1 O7R 2.367(3) 2_656
Na1 O1R 2.487(3) .
Na2 O3R 2.269(3) 2_656
Na2 O4R 2.302(3) .
Na2 O7R 2.327(3) 2_656
Na2 O5R 2.357(3) .
Na2 O2R 2.542(3) 2_656
N1R C21 1.345(5) .
N1R C61 1.353(5) .
C21 O1R 1.309(5) .
C21 C31 1.412(6) .
C31 C41 1.376(8) .
C41 C51 1.387(8) .
C51 C61 1.349(7) .
C61 C1 1.502(7) .
N2R C62 1.346(5) .
N2R C22 1.352(5) .
C22 O2R 1.298(5) .
C22 C32 1.417(6) .
O2R Na2 2.542(3) 2_656
C32 C42 1.375(6) .
C42 C52 1.384(6) .
C52 C62 1.380(6) .
C62 C2 1.499(6) .
N3R C63 1.334(5) .
N3R C23 1.354(5) .
C23 O3R 1.287(5) .
C23 C33 1.413(6) .
O3R Na2 2.269(3) 2_656
C33 C43 1.372(6) .
C43 C53 1.383(7) .
C53 C63 1.386(6) .
C63 C3 1.502(6) .
N4R C64 1.340(5) .
N4R C24 1.357(5) .
C24 O4R 1.296(5) .
C24 C34 1.411(6) .
C34 C44 1.364(6) .
C44 C54 1.394(7) .
C54 C64 1.388(6) .
C64 C4 1.503(6) .
N5R C25 1.340(5) .
N5R C65 1.356(5) .
C25 O5R 1.313(5) .
C25 C35 1.405(6) .
C35 C45 1.381(7) .
C45 C55 1.393(7) .
C55 C65 1.374(7) .
C65 C5 1.499(7) .
N6R C66 1.344(5) .
N6R C26 1.360(5) .
C26 O6R 1.295(5) .
C26 C36 1.405(6) .
C36 C46 1.369(7) .
C46 C56 1.401(7) .
C56 C66 1.380(7) .
C66 C6 1.500(6) .
N7R C27 1.362(5) .
N7R C67 1.377(5) .
C27 O7R 1.273(4) .
C27 C37 1.419(6) .
O7R Na2 2.327(3) 2_656
O7R Na1 2.367(3) 2_656
C37 C47 1.369(6) .
C47 C57 1.399(6) .
C57 C67 1.358(6) .
C67 C7 1.489(6) .
